data_7128005
loop_
_publ_author_name
'Fetzer, Florian'
'Schrenk, Claudio'
'Pollard, Nia'
'Adeagbo, Adebola'
'Clayborne, Andre Z.'
'Schnepf, Andreas'

_publ_section_title
;
 A new reductant in gold cluster chemistry gives a superatomic gold
 gallium cluster.
;
_journal_issue 29
_journal_name_full 'Chemical communications (Cambridge, England)'
_journal_page_first 3551
_journal_page_last 3554
_journal_paper_doi 10.1039/d0cc07006h
_journal_volume 57
_journal_year 2021
_chemical_formula_moiety 'C144 H120 Au9 Cl2 Ga P8, 1.25(C5 H5 Cl3 Ga), 0.75(Cl4 Ga)'
_chemical_formula_sum 'C150.23 H126.23 Au9 Cl8.76 Ga3 P8'
_chemical_formula_weight 4471.45
_space_group_crystal_system monoclinic
_space_group_IT_number 15
_space_group_name_Hall '-C 2yc'
_space_group_name_H-M_alt 'C 1 2/c 1'
_atom_sites_solution_hydrogens geom
_atom_sites_solution_primary dual
_audit_creation_date 2020-08-31
_audit_creation_method
;
Olex2 1.2
(compiled 2018.05.29 svn.r3508 for OlexSys, GUI svn.r5506)
;
_audit_update_record
;
2020-09-17 deposited with the CCDC.	2021-03-04 downloaded from the CCDC.
;
_cell_angle_alpha 90
_cell_angle_beta 97.4410(10)
_cell_angle_gamma 90
_cell_formula_units_Z 4
_cell_length_a 31.0956(13)
_cell_length_b 15.1623(6)
_cell_length_c 33.4620(14)
_cell_measurement_reflns_used 9970
_cell_measurement_temperature 150
_cell_measurement_theta_max 24.160
_cell_measurement_theta_min 2.388
_cell_volume 15643.8(11)
_computing_cell_refinement 'SAINT V8.40A (Bruker, 2016)'
_computing_data_reduction 'SAINT V8.40A (Bruker, 2016)'
_computing_molecular_graphics 'Olex2 (Dolomanov et al., 2009)'
_computing_publication_material 'Olex2 (Dolomanov et al., 2009)'
_computing_structure_refinement 'ShelXL (Sheldrick, 2015)'
_computing_structure_solution 'ShelXT (Sheldrick, 2015)'
_diffrn_ambient_temperature 150.0
_diffrn_detector 'Bruker APEX2 area detector'
_diffrn_detector_area_resol_mean 7.9
_diffrn_detector_type 'CCD area detector'
_diffrn_measured_fraction_theta_full 0.999
_diffrn_measured_fraction_theta_max 0.999
_diffrn_measurement_device 'three-circle diffractometer'
_diffrn_measurement_device_type 'Bruker SMART APEX2 area detector'
_diffrn_measurement_method '\w and \f scans'
_diffrn_radiation_monochromator 'mirror optics'
_diffrn_radiation_probe x-ray
_diffrn_radiation_type MoK\a
_diffrn_radiation_wavelength 0.71073
_diffrn_reflns_av_R_equivalents 0.0702
_diffrn_reflns_av_unetI/netI 0.0487
_diffrn_reflns_Laue_measured_fraction_full 0.999
_diffrn_reflns_Laue_measured_fraction_max 0.999
_diffrn_reflns_limit_h_max 36
_diffrn_reflns_limit_h_min -36
_diffrn_reflns_limit_k_max 17
_diffrn_reflns_limit_k_min -17
_diffrn_reflns_limit_l_max 39
_diffrn_reflns_limit_l_min -39
_diffrn_reflns_number 81808
_diffrn_reflns_point_group_measured_fraction_full 0.999
_diffrn_reflns_point_group_measured_fraction_max 0.999
_diffrn_reflns_theta_full 24.499
_diffrn_reflns_theta_max 24.499
_diffrn_reflns_theta_min 1.650
_diffrn_source 'microfocus sealed X-ray tube'
_diffrn_source_type 'Incoatec I\ms'
_exptl_absorpt_coefficient_mu 9.188
_exptl_absorpt_correction_T_max 0.7454
_exptl_absorpt_correction_T_min 0.4207
_exptl_absorpt_correction_type multi-scan
_exptl_absorpt_process_details
'SADABS-2016/2 (Bruker,2016/2) was used for absorption correction. wR2(int) was 0.0840 before and 0.0453 after correction. The Ratio of minimum to maximum transmission is 0.6490. The \l/2 correction factor is Not present.'
_exptl_crystal_colour orange
_exptl_crystal_colour_primary orange
_exptl_crystal_density_diffrn 1.899
_exptl_crystal_description plate
_exptl_crystal_F_000 8402
_exptl_crystal_recrystallization_method 'Re-crystallisation from solvent: toluene, thf, Et2O'
_exptl_crystal_size_max 0.274
_exptl_crystal_size_mid 0.194
_exptl_crystal_size_min 0.061
_refine_diff_density_max 2.810
_refine_diff_density_min -1.199
_refine_diff_density_rms 0.199
_refine_ls_extinction_method none
_refine_ls_goodness_of_fit_ref 1.092
_refine_ls_hydrogen_treatment constr
_refine_ls_matrix_type full
_refine_ls_number_parameters 857
_refine_ls_number_reflns 13018
_refine_ls_number_restraints 130
_refine_ls_restrained_S_all 1.107
_refine_ls_R_factor_all 0.0672
_refine_ls_R_factor_gt 0.0451
_refine_ls_shift/su_max 0.002
_refine_ls_shift/su_mean 0.000
_refine_ls_structure_factor_coef Fsqd
_refine_ls_weighting_details 'w=1/[\s^2^(Fo^2^)+(0.0403P)^2^+363.2322P] where P=(Fo^2^+2Fc^2^)/3'
_refine_ls_weighting_scheme calc
_refine_ls_wR_factor_gt 0.1009
_refine_ls_wR_factor_ref 0.1149
_reflns_Friedel_coverage 0.000
_reflns_number_gt 10013
_reflns_number_total 13018
_reflns_threshold_expression 'I > 2\s(I)'
_cod_data_source_file d0cc07006h2.cif
_cod_data_source_block 61_sq
_cod_depositor_comments 'Adding full bibliography for 7128005.cif.'
_cod_database_code 7128005
_shelx_shelxl_version_number 2014/7
_shelx_space_group_comment
;
The symmetry employed for this shelxl refinement is uniquely defined
by the following loop, which should always be used as a source of
symmetry information in preference to the above space-group names.
They are only intended as comments.
;
_olex2_refinement_description
;
1. Fixed Uiso
 At 1.2 times of:
  All C(H) groups
2. Restrained distances
 C501-C505 \\sim C502-C501 \\sim C505-C504 \\sim C502-C503 \\sim C504-C503
 with sigma of 0.02
 C505-C503 \\sim C501-C504 \\sim C502-C504 \\sim C502-C505 \\sim C501-C503
 with sigma of 0.04
3. Restrained planarity
 C501, C502, C503, C504, C505
 with sigma of 0.1
4. Uiso/Uaniso restraints and constraints
Cl23 \\sim Cl32: within 2A with sigma of 0.04 and sigma for terminal atoms of
0.08
Cl22 \\sim Cl31: within 2A with sigma of 0.01 and sigma for terminal atoms of
0.02
C501 \\sim C502 \\sim C503 \\sim C504 \\sim C505: within 2A with sigma of 0.04
and sigma for terminal atoms of 0.08
Ga2 \\sim Ga3: within 2A with sigma of 0.01 and sigma for terminal atoms of 0.02
Cl33 \\sim Cl34: within 4A with sigma of 0.01 and sigma for terminal atoms of
0.02
C505 \\sim Cl34: within 2A with sigma of 0.01 and sigma for terminal atoms of
0.02
Uanis(Cl34) \\sim Ueq, Uanis(Cl33) \\sim Ueq: with sigma of 0.01 and sigma for
terminal atoms of 0.02
Uanis(C201) \\sim Ueq: with sigma of 0.01 and sigma for terminal atoms of 0.02
5. Rigid body (RIGU) restrains
 C501, C502, C503, C504, C505
 with sigma for 1-2 distances of 0.004 and sigma for 1-3 distances of 0.004
6. Others
 Fixed Sof: Ga2(0.62287) Cl21(0.62287) Cl22(0.62287) Cl23(0.62287)
 C502(0.62287) H502(0.62287) C501(0.62287) H501(0.62287) C503(0.62287)
 H503(0.62287) C504(0.62287) H504(0.62287) C505(0.62287) H505(0.62287)
 Ga3(0.37713) Cl31(0.37713) Cl32(0.37713) Cl33(0.37713) Cl34(0.37713)
7.a Free rotating group:
 C502(C501,C503,C504,C505)
7.b Ternary CH refined with riding coordinates:
 C501(H501)
7.c Aromatic/amide H refined with riding coordinates:
 C102(H102), C103(H103), C104(H104), C105(H105), C106(H106), C108(H108),
 C109(H109), C110(H110), C111(H111), C112(H112), C114(H114), C115(H115),
 C116(H116), C117(H117), C118(H118), C202(H202), C203(H203), C204(H204),
 C205(H205), C206(H206), C208(H208), C209(H209), C210(H210), C211(H211),
 C212(H212), C214(H214), C215(H215), C216(H216), C217(H217), C218(H218),
 C302(H302), C303(H303), C304(H304), C305(H305), C306(H306), C308(H308),
 C309(H309), C310(H310), C311(H311), C312(H312), C314(H314), C315(H315),
 C316(H316), C317(H317), C318(H318), C402(H402), C403(H403), C404(H404),
 C405(H405), C406(H406), C408(H408), C409(H409), C410(H410), C411(H411),
 C412(H412), C414(H414), C415(H415), C416(H416), C417(H417), C418(H418),
 C502(H502), C503(H503), C504(H504), C505(H505)
;
_platon_squeeze_void_probe_radius 1.20
_olex2_submission_special_instructions 'No special instructions were received'

loop_
_space_group_symop_operation_xyz
'x, y, z'
'-x, y, -z+1/2'
'x+1/2, y+1/2, z'
'-x+1/2, y+1/2, -z+1/2'
'-x, -y, -z'
'x, -y, z-1/2'
'-x+1/2, -y+1/2, -z'
'x+1/2, -y+1/2, z-1/2'

loop_
_atom_site_label
_atom_site_type_symbol
_atom_site_fract_x
_atom_site_fract_y
_atom_site_fract_z
_atom_site_U_iso_or_equiv
_atom_site_adp_type
_atom_site_occupancy
_atom_site_site_symmetry_order
_atom_site_calc_flag
_atom_site_refinement_flags_posn
_atom_site_refinement_flags_adp
_atom_site_refinement_flags_occupancy
_atom_site_disorder_assembly
_atom_site_disorder_group
Au1 Au 0.54447(2) 0.64261(3) 0.77932(2) 0.03493(12) Uani 1 1 d . . . . .
Au2 Au 0.50101(2) 0.52933(3) 0.83057(2) 0.03015(11) Uani 1 1 d . . . . .
Au3 Au 0.42317(2) 0.52263(3) 0.77599(2) 0.03133(12) Uani 1 1 d . . . . .
Au4 Au 0.43552(2) 0.42387(3) 0.70356(2) 0.03253(12) Uani 1 1 d . . . . .
Au5 Au 0.5000 0.50448(3) 0.7500 0.02332(14) Uani 1 2 d S T P . .
Ga1 Ga 0.5000 0.34180(11) 0.7500 0.0365(4) Uani 1 2 d S T P . .
Cl1 Cl 0.46352(12) 0.2524(2) 0.78474(10) 0.0594(9) Uani 1 1 d . . . . .
P1 P 0.57915(11) 0.7665(2) 0.80500(9) 0.0382(7) Uani 1 1 d . . . . .
P2 P 0.50072(10) 0.5209(2) 0.89916(8) 0.0363(7) Uani 1 1 d . . . . .
P3 P 0.35699(10) 0.5380(2) 0.79784(9) 0.0363(7) Uani 1 1 d . . . . .
P4 P 0.38339(11) 0.3344(2) 0.66886(9) 0.0410(8) Uani 1 1 d . . . . .
C101 C 0.5719(4) 0.8634(8) 0.7727(4) 0.044(3) Uani 1 1 d . . . . .
C102 C 0.5465(5) 0.8570(8) 0.7354(4) 0.060(4) Uani 1 1 d . . . . .
H102 H 0.5345 0.8018 0.7264 0.072 Uiso 1 1 calc R . . . .
C103 C 0.5389(6) 0.9305(10) 0.7114(5) 0.081(5) Uani 1 1 d . . . . .
H103 H 0.5212 0.9261 0.6861 0.097 Uiso 1 1 calc R . . . .
C104 C 0.5565(6) 1.0094(10) 0.7239(5) 0.080(5) Uani 1 1 d . . . . .
H104 H 0.5519 1.0597 0.7070 0.097 Uiso 1 1 calc R . . . .
C105 C 0.5806(6) 1.0164(9) 0.7602(5) 0.068(4) Uani 1 1 d . . . . .
H105 H 0.5922 1.0722 0.7689 0.081 Uiso 1 1 calc R . . . .
C106 C 0.5886(5) 0.9445(9) 0.7850(4) 0.059(4) Uani 1 1 d . . . . .
H106 H 0.6056 0.9506 0.8105 0.071 Uiso 1 1 calc R . . . .
C107 C 0.6372(4) 0.7588(8) 0.8168(4) 0.044(3) Uani 1 1 d . . . . .
C108 C 0.6641(4) 0.7791(8) 0.7886(4) 0.049(3) Uani 1 1 d . . . . .
H108 H 0.6517 0.7977 0.7625 0.058 Uiso 1 1 calc R . . . .
C109 C 0.7086(5) 0.7730(9) 0.7973(5) 0.064(4) Uani 1 1 d . . . . .
H109 H 0.7264 0.7895 0.7775 0.076 Uiso 1 1 calc R . . . .
C110 C 0.7272(5) 0.7438(10) 0.8338(5) 0.067(4) Uani 1 1 d . . . . .
H110 H 0.7578 0.7422 0.8400 0.081 Uiso 1 1 calc R . . . .
C111 C 0.7011(5) 0.7166(10) 0.8617(4) 0.060(4) Uani 1 1 d . . . . .
H111 H 0.7138 0.6933 0.8869 0.072 Uiso 1 1 calc R . . . .
C112 C 0.6567(5) 0.7234(10) 0.8530(4) 0.060(4) Uani 1 1 d . . . . .
H112 H 0.6389 0.7034 0.8722 0.072 Uiso 1 1 calc R . . . .
C113 C 0.5596(4) 0.8013(7) 0.8514(3) 0.044(3) Uani 1 1 d . . . . .
C114 C 0.5843(5) 0.8495(8) 0.8810(4) 0.052(3) Uani 1 1 d . . . . .
H114 H 0.6135 0.8642 0.8781 0.063 Uiso 1 1 calc R . . . .
C115 C 0.5664(5) 0.8767(10) 0.9151(4) 0.065(4) Uani 1 1 d . . . . .
H115 H 0.5834 0.9095 0.9356 0.078 Uiso 1 1 calc R . . . .
C116 C 0.5244(6) 0.8564(10) 0.9191(4) 0.067(4) Uani 1 1 d . . . . .
H116 H 0.5121 0.8759 0.9421 0.080 Uiso 1 1 calc R . . . .
C117 C 0.4999(5) 0.8075(9) 0.8899(4) 0.057(4) Uani 1 1 d . . . . .
H117 H 0.4706 0.7939 0.8925 0.068 Uiso 1 1 calc R . . . .
C118 C 0.5184(4) 0.7777(8) 0.8563(3) 0.042(3) Uani 1 1 d . . . . .
H118 H 0.5022 0.7411 0.8369 0.051 Uiso 1 1 calc R . . . .
C201 C 0.5518(4) 0.5371(8) 0.9301(3) 0.040(3) Uani 1 1 d . U . . .
C202 C 0.5739(4) 0.6164(9) 0.9282(4) 0.051(3) Uani 1 1 d . . . . .
H202 H 0.5638 0.6582 0.9080 0.061 Uiso 1 1 calc R . . . .
C203 C 0.6099(5) 0.6356(11) 0.9548(4) 0.068(4) Uani 1 1 d . . . . .
H203 H 0.6235 0.6916 0.9538 0.082 Uiso 1 1 calc R . . . .
C204 C 0.6267(5) 0.5741(13) 0.9832(4) 0.076(5) Uani 1 1 d . . . . .
H204 H 0.6518 0.5867 1.0017 0.091 Uiso 1 1 calc R . . . .
C205 C 0.6063(5) 0.4962(13) 0.9840(4) 0.075(5) Uani 1 1 d . . . . .
H205 H 0.6181 0.4535 1.0031 0.090 Uiso 1 1 calc R . . . .
C206 C 0.5689(4) 0.4742(10) 0.9584(4) 0.059(4) Uani 1 1 d . . . . .
H206 H 0.5555 0.4183 0.9601 0.071 Uiso 1 1 calc R . . . .
C207 C 0.4654(4) 0.5969(8) 0.9211(3) 0.040(3) Uani 1 1 d . . . . .
C208 C 0.4788(4) 0.6455(9) 0.9560(3) 0.050(3) Uani 1 1 d . . . . .
H208 H 0.5075 0.6396 0.9695 0.060 Uiso 1 1 calc R . . . .
C209 C 0.4498(5) 0.7021(9) 0.9707(4) 0.062(4) Uani 1 1 d . . . . .
H209 H 0.4587 0.7340 0.9948 0.074 Uiso 1 1 calc R . . . .
C210 C 0.4093(5) 0.7134(10) 0.9517(4) 0.063(4) Uani 1 1 d . . . . .
H210 H 0.3903 0.7549 0.9614 0.075 Uiso 1 1 calc R . . . .
C211 C 0.3961(5) 0.6636(12) 0.9180(4) 0.078(5) Uani 1 1 d . . . . .
H211 H 0.3672 0.6695 0.9050 0.093 Uiso 1 1 calc R . . . .
C212 C 0.4233(5) 0.6063(10) 0.9031(4) 0.062(4) Uani 1 1 d . . . . .
H212 H 0.4132 0.5722 0.8799 0.074 Uiso 1 1 calc R . . . .
C213 C 0.4838(3) 0.4128(7) 0.9117(3) 0.032(3) Uani 1 1 d . . . . .
C214 C 0.4621(5) 0.3958(9) 0.9461(3) 0.054(4) Uani 1 1 d . . . . .
H214 H 0.4561 0.4434 0.9630 0.065 Uiso 1 1 calc R . . . .
C215 C 0.4501(5) 0.3134(10) 0.9550(4) 0.062(4) Uani 1 1 d . . . . .
H215 H 0.4352 0.3040 0.9777 0.074 Uiso 1 1 calc R . . . .
C216 C 0.4591(4) 0.2427(9) 0.9316(4) 0.056(4) Uani 1 1 d . . . . .
H216 H 0.4525 0.1843 0.9391 0.067 Uiso 1 1 calc R . . . .
C217 C 0.4777(5) 0.2581(9) 0.8976(4) 0.064(4) Uani 1 1 d . . . . .
H217 H 0.4819 0.2104 0.8801 0.077 Uiso 1 1 calc R . . . .
C218 C 0.4902(4) 0.3403(9) 0.8883(4) 0.054(4) Uani 1 1 d . . . . .
H218 H 0.5039 0.3483 0.8648 0.065 Uiso 1 1 calc R . . . .
C301 C 0.3484(4) 0.6520(9) 0.8112(3) 0.045(3) Uani 1 1 d . . . . .
C302 C 0.3832(4) 0.7093(9) 0.8184(4) 0.057(4) Uani 1 1 d . . . . .
H302 H 0.4117 0.6891 0.8159 0.068 Uiso 1 1 calc R . . . .
C303 C 0.3769(5) 0.7936(11) 0.8289(5) 0.082(5) Uani 1 1 d . . . . .
H303 H 0.4011 0.8319 0.8343 0.099 Uiso 1 1 calc R . . . .
C304 C 0.3364(6) 0.8247(11) 0.8319(6) 0.092(6) Uani 1 1 d . . . . .
H304 H 0.3325 0.8845 0.8391 0.110 Uiso 1 1 calc R . . . .
C305 C 0.3012(5) 0.7704(10) 0.8245(5) 0.072(5) Uani 1 1 d . . . . .
H305 H 0.2730 0.7921 0.8269 0.087 Uiso 1 1 calc R . . . .
C306 C 0.3068(5) 0.6845(9) 0.8134(4) 0.057(4) Uani 1 1 d . . . . .
H306 H 0.2823 0.6471 0.8073 0.068 Uiso 1 1 calc R . . . .
C307 C 0.3496(4) 0.4690(8) 0.8411(3) 0.039(3) Uani 1 1 d . . . . .
C308 C 0.3228(5) 0.4890(10) 0.8683(4) 0.067(4) Uani 1 1 d . . . . .
H308 H 0.3075 0.5434 0.8659 0.081 Uiso 1 1 calc R . . . .
C309 C 0.3170(6) 0.4328(12) 0.8992(5) 0.080(5) Uani 1 1 d . . . . .
H309 H 0.2979 0.4479 0.9182 0.096 Uiso 1 1 calc R . . . .
C310 C 0.3389(6) 0.3553(12) 0.9023(4) 0.078(5) Uani 1 1 d . . . . .
H310 H 0.3351 0.3159 0.9236 0.093 Uiso 1 1 calc R . . . .
C311 C 0.3660(5) 0.3332(9) 0.8756(4) 0.055(4) Uani 1 1 d . . . . .
H311 H 0.3808 0.2784 0.8780 0.066 Uiso 1 1 calc R . . . .
C312 C 0.3722(4) 0.3908(8) 0.8448(4) 0.044(3) Uani 1 1 d . . . . .
H312 H 0.3919 0.3764 0.8263 0.053 Uiso 1 1 calc R . . . .
C313 C 0.3116(4) 0.5135(7) 0.7610(3) 0.036(3) Uani 1 1 d . . . . .
C314 C 0.2741(4) 0.4741(8) 0.7699(4) 0.046(3) Uani 1 1 d . . . . .
H314 H 0.2717 0.4557 0.7966 0.056 Uiso 1 1 calc R . . . .
C315 C 0.2399(4) 0.4614(8) 0.7396(4) 0.054(3) Uani 1 1 d . . . . .
H315 H 0.2140 0.4344 0.7457 0.065 Uiso 1 1 calc R . . . .
C316 C 0.2431(5) 0.4869(8) 0.7015(4) 0.057(4) Uani 1 1 d . . . . .
H316 H 0.2192 0.4786 0.6812 0.068 Uiso 1 1 calc R . . . .
C317 C 0.2801(5) 0.5244(9) 0.6916(4) 0.055(4) Uani 1 1 d . . . . .
H317 H 0.2824 0.5409 0.6646 0.066 Uiso 1 1 calc R . . . .
C318 C 0.3137(5) 0.5379(9) 0.7211(4) 0.056(4) Uani 1 1 d . . . . .
H318 H 0.3395 0.5646 0.7144 0.067 Uiso 1 1 calc R . . . .
C401 C 0.3554(4) 0.2693(7) 0.7023(3) 0.037(3) Uani 1 1 d . . . . .
C402 C 0.3500(4) 0.3019(9) 0.7396(4) 0.050(3) Uani 1 1 d . . . . .
H402 H 0.3627 0.3568 0.7480 0.060 Uiso 1 1 calc R . . . .
C403 C 0.3262(5) 0.2563(9) 0.7650(4) 0.056(4) Uani 1 1 d . . . . .
H403 H 0.3223 0.2800 0.7905 0.067 Uiso 1 1 calc R . . . .
C404 C 0.3082(4) 0.1766(9) 0.7527(4) 0.057(4) Uani 1 1 d . . . . .
H404 H 0.2919 0.1446 0.7700 0.068 Uiso 1 1 calc R . . . .
C405 C 0.3137(4) 0.1428(9) 0.7155(4) 0.058(4) Uani 1 1 d . . . . .
H405 H 0.3014 0.0872 0.7073 0.069 Uiso 1 1 calc R . . . .
C406 C 0.3368(4) 0.1887(9) 0.6901(4) 0.049(3) Uani 1 1 d . . . . .
H406 H 0.3400 0.1656 0.6643 0.059 Uiso 1 1 calc R . . . .
C407 C 0.3418(4) 0.3898(9) 0.6353(4) 0.046(3) Uani 1 1 d . . . . .
C408 C 0.3011(4) 0.3514(9) 0.6247(4) 0.057(4) Uani 1 1 d . . . . .
H408 H 0.2951 0.2953 0.6353 0.068 Uiso 1 1 calc R . . . .
C409 C 0.2695(5) 0.3939(10) 0.5991(5) 0.068(4) Uani 1 1 d . . . . .
H409 H 0.2416 0.3676 0.5932 0.082 Uiso 1 1 calc R . . . .
C410 C 0.2773(5) 0.4716(11) 0.5823(4) 0.067(4) Uani 1 1 d . . . . .
H410 H 0.2558 0.4994 0.5638 0.080 Uiso 1 1 calc R . . . .
C411 C 0.3177(5) 0.5104(10) 0.5929(4) 0.063(4) Uani 1 1 d . . . . .
H411 H 0.3236 0.5657 0.5814 0.075 Uiso 1 1 calc R . . . .
C412 C 0.3493(4) 0.4711(8) 0.6194(4) 0.049(3) Uani 1 1 d . . . . .
H412 H 0.3762 0.5000 0.6268 0.059 Uiso 1 1 calc R . . . .
C413 C 0.4049(4) 0.2526(8) 0.6374(4) 0.044(3) Uani 1 1 d . . . . .
C414 C 0.3940(5) 0.2515(10) 0.5952(4) 0.066(4) Uani 1 1 d . . . . .
H414 H 0.3764 0.2972 0.5824 0.079 Uiso 1 1 calc R . . . .
C415 C 0.4084(6) 0.1853(12) 0.5725(5) 0.076(5) Uani 1 1 d . . . . .
H415 H 0.4012 0.1848 0.5440 0.091 Uiso 1 1 calc R . . . .
C416 C 0.4339(6) 0.1186(11) 0.5921(5) 0.080(5) Uani 1 1 d . . . . .
H416 H 0.4438 0.0719 0.5767 0.096 Uiso 1 1 calc R . . . .
C417 C 0.4452(5) 0.1188(10) 0.6336(5) 0.071(4) Uani 1 1 d . . . . .
H417 H 0.4623 0.0725 0.6464 0.085 Uiso 1 1 calc R . . . .
C418 C 0.4313(4) 0.1864(8) 0.6560(4) 0.052(3) Uani 1 1 d . . . . .
H418 H 0.4398 0.1880 0.6843 0.062 Uiso 1 1 calc R . . . .
Ga2 Ga 0.61786(9) 0.99206(18) 1.03948(9) 0.0540(7) Uani 0.6229 1 d . U . A 1
Cl21 Cl 0.5549(2) 1.0302(5) 1.00851(18) 0.0788(19) Uani 0.6229 1 d . . . A 1
Cl22 Cl 0.6265(13) 0.861(2) 1.0211(9) 0.100(5) Uani 0.6229 1 d . U . A 1
Cl23 Cl 0.6663(6) 1.0777(12) 1.0166(4) 0.100(4) Uani 0.6229 1 d . U . A 1
C502 C 0.6609(5) 0.9728(12) 1.1133(5) 0.068(5) Uani 0.6229 1 d D U . A 1
H502 H 0.6887 0.9876 1.1066 0.082 Uiso 0.6229 1 calc R . . A 1
C501 C 0.6214(7) 1.0154(10) 1.0986(5) 0.075(5) Uani 0.6229 1 d DG U . A 1
H501 H 0.6226 1.0801 1.1046 0.090 Uiso 0.6229 1 calc R . . A 1
C503 C 0.6515(6) 0.9044(10) 1.1397(4) 0.070(5) Uani 0.6229 1 d DG U . A 1
H503 H 0.6719 0.8653 1.1538 0.085 Uiso 0.6229 1 calc R . . A 1
C504 C 0.6061(6) 0.9047(12) 1.1415(5) 0.080(6) Uani 0.6229 1 d DG U . A 1
H504 H 0.5909 0.8659 1.1570 0.096 Uiso 0.6229 1 calc R . . A 1
C505 C 0.5875(5) 0.9732(14) 1.1160(6) 0.117(7) Uani 0.6229 1 d DG U . A 1
H505 H 0.5576 0.9882 1.1114 0.140 Uiso 0.6229 1 calc R . . A 1
Ga3 Ga 0.6374(4) 0.9681(6) 1.0583(3) 0.152(3) Uani 0.3771 1 d . U . B 2
Cl31 Cl 0.630(2) 0.848(4) 1.0193(16) 0.121(9) Uani 0.3771 1 d . U . B 2
Cl32 Cl 0.6620(13) 1.086(3) 1.0369(11) 0.190(16) Uani 0.3771 1 d . U . B 2
Cl33 Cl 0.6823(11) 0.913(2) 1.1072(10) 0.258(10) Uani 0.3771 1 d . U . B 2
Cl34 Cl 0.5769(11) 1.008(2) 1.0928(10) 0.237(9) Uani 0.3771 1 d . U . B 2

loop_
_atom_site_aniso_label
_atom_site_aniso_U_11
_atom_site_aniso_U_22
_atom_site_aniso_U_33
_atom_site_aniso_U_23
_atom_site_aniso_U_13
_atom_site_aniso_U_12
Au1 0.0473(3) 0.0289(2) 0.0303(2) -0.00698(18) 0.0114(2) -0.0084(2)
Au2 0.0381(3) 0.0353(2) 0.0175(2) -0.00032(16) 0.00567(17) 0.00505(19)
Au3 0.0322(2) 0.0348(3) 0.0283(2) 0.00197(17) 0.00903(18) 0.00059(19)
Au4 0.0368(3) 0.0335(2) 0.0276(2) -0.00194(18) 0.00528(18) -0.0066(2)
Au5 0.0304(3) 0.0223(3) 0.0177(3) 0.000 0.0048(2) 0.000
Ga1 0.0501(12) 0.0245(9) 0.0339(9) 0.000 0.0016(8) 0.000
Cl1 0.078(3) 0.0400(18) 0.059(2) 0.0140(15) 0.0075(18) -0.0158(17)
P1 0.050(2) 0.0317(17) 0.0342(16) -0.0096(12) 0.0109(14) -0.0076(14)
P2 0.0423(18) 0.0482(19) 0.0192(14) -0.0019(12) 0.0066(12) 0.0051(15)
P3 0.0374(18) 0.0397(17) 0.0332(16) 0.0016(13) 0.0098(13) 0.0066(14)
P4 0.0433(19) 0.0427(18) 0.0370(17) -0.0049(14) 0.0050(14) -0.0141(15)
C101 0.052(8) 0.032(7) 0.050(7) -0.012(5) 0.013(6) -0.004(6)
C102 0.095(12) 0.025(7) 0.056(8) 0.000(6) -0.011(8) -0.013(7)
C103 0.118(15) 0.045(9) 0.071(10) 0.002(8) -0.016(10) -0.022(9)
C104 0.123(15) 0.044(9) 0.073(11) 0.016(8) 0.008(11) -0.015(9)
C105 0.104(13) 0.029(8) 0.070(10) 0.002(7) 0.011(9) -0.014(8)
C106 0.079(11) 0.053(9) 0.044(8) -0.013(6) 0.001(7) -0.012(8)
C107 0.051(8) 0.037(7) 0.042(7) 0.003(5) 0.002(6) -0.015(6)
C108 0.052(9) 0.039(7) 0.053(8) 0.004(6) 0.003(7) -0.008(6)
C109 0.065(10) 0.052(9) 0.074(10) 0.011(7) 0.008(8) 0.005(8)
C110 0.056(10) 0.065(10) 0.079(11) 0.010(8) 0.003(8) 0.003(8)
C111 0.056(10) 0.071(10) 0.052(8) 0.003(7) 0.000(7) 0.007(8)
C112 0.058(10) 0.067(10) 0.057(9) 0.001(7) 0.016(7) -0.011(8)
C113 0.070(9) 0.030(6) 0.034(6) -0.011(5) 0.010(6) -0.010(6)
C114 0.067(9) 0.041(7) 0.049(8) -0.010(6) 0.008(7) -0.009(7)
C115 0.085(12) 0.058(9) 0.051(9) -0.018(7) 0.004(8) 0.006(8)
C116 0.093(13) 0.067(10) 0.045(8) -0.011(7) 0.024(8) 0.008(9)
C117 0.072(10) 0.058(9) 0.043(8) 0.008(7) 0.018(7) 0.007(8)
C118 0.050(8) 0.046(7) 0.029(6) 0.004(5) -0.003(6) -0.004(6)
C201 0.043(6) 0.054(6) 0.025(5) 0.002(5) 0.009(5) 0.003(5)
C202 0.050(8) 0.066(9) 0.036(7) -0.006(6) 0.008(6) 0.015(7)
C203 0.061(10) 0.095(12) 0.047(9) -0.016(8) 0.003(7) -0.018(9)
C204 0.063(11) 0.131(16) 0.030(8) -0.006(9) -0.012(7) -0.018(11)
C205 0.065(11) 0.133(16) 0.026(7) 0.017(8) -0.001(7) -0.001(11)
C206 0.054(9) 0.087(11) 0.035(7) 0.008(7) 0.001(6) 0.008(8)
C207 0.054(8) 0.043(7) 0.024(6) -0.005(5) 0.007(5) 0.000(6)
C208 0.057(8) 0.067(9) 0.028(6) -0.011(6) 0.017(6) 0.002(7)
C209 0.083(11) 0.065(10) 0.040(8) -0.006(7) 0.017(8) 0.013(9)
C210 0.086(12) 0.068(10) 0.039(8) -0.007(7) 0.025(8) 0.018(9)
C211 0.061(10) 0.113(14) 0.058(10) -0.018(9) 0.001(8) 0.026(10)
C212 0.055(9) 0.091(11) 0.039(7) -0.023(7) 0.001(7) 0.014(8)
C213 0.027(6) 0.048(7) 0.020(5) 0.000(5) -0.002(4) 0.010(5)
C214 0.075(10) 0.067(9) 0.022(6) -0.012(6) 0.011(6) -0.016(8)
C215 0.084(11) 0.067(10) 0.037(7) -0.002(7) 0.015(7) -0.021(9)
C216 0.067(10) 0.057(9) 0.043(8) 0.013(7) 0.004(7) 0.004(7)
C217 0.080(11) 0.042(8) 0.073(10) 0.004(7) 0.026(8) 0.009(8)
C218 0.068(9) 0.052(9) 0.051(8) 0.007(6) 0.038(7) 0.021(7)
C301 0.039(7) 0.058(8) 0.034(6) -0.008(6) -0.004(5) 0.002(6)
C302 0.045(8) 0.058(9) 0.063(9) -0.007(7) -0.008(7) 0.008(7)
C303 0.063(11) 0.059(10) 0.117(14) -0.026(10) -0.022(10) 0.016(9)
C304 0.089(14) 0.049(10) 0.125(16) -0.026(10) -0.029(12) 0.013(10)
C305 0.063(10) 0.059(10) 0.095(12) -0.012(9) 0.012(9) 0.030(9)
C306 0.050(9) 0.055(9) 0.068(9) 0.002(7) 0.015(7) 0.005(7)
C307 0.028(6) 0.053(8) 0.035(6) 0.003(5) 0.004(5) 0.006(6)
C308 0.075(11) 0.066(10) 0.065(10) 0.019(8) 0.028(8) 0.020(8)
C309 0.095(13) 0.092(13) 0.061(10) 0.034(9) 0.043(9) 0.012(11)
C310 0.094(13) 0.096(14) 0.044(9) 0.026(8) 0.011(9) -0.019(11)
C311 0.061(9) 0.054(9) 0.048(8) 0.017(6) -0.003(7) -0.003(7)
C312 0.034(7) 0.057(8) 0.040(7) -0.005(6) -0.002(5) -0.002(6)
C313 0.037(7) 0.035(7) 0.040(7) -0.004(5) 0.014(5) 0.010(5)
C314 0.040(8) 0.051(8) 0.051(8) 0.000(6) 0.014(6) -0.005(6)
C315 0.046(8) 0.042(8) 0.073(10) -0.004(7) 0.001(7) -0.013(6)
C316 0.061(10) 0.039(8) 0.062(9) -0.005(7) -0.019(7) 0.003(7)
C317 0.064(10) 0.056(9) 0.044(8) -0.004(6) -0.003(7) -0.004(8)
C318 0.063(9) 0.057(9) 0.047(8) 0.001(6) 0.004(7) -0.012(7)
C401 0.036(7) 0.037(7) 0.038(6) 0.002(5) 0.006(5) 0.000(5)
C402 0.055(8) 0.053(8) 0.044(7) -0.003(6) 0.006(6) -0.009(7)
C403 0.072(10) 0.051(8) 0.048(8) -0.011(6) 0.019(7) -0.012(7)
C404 0.062(9) 0.057(9) 0.056(8) 0.014(7) 0.025(7) -0.013(7)
C405 0.061(9) 0.047(8) 0.068(9) -0.007(7) 0.020(7) -0.020(7)
C406 0.049(8) 0.055(8) 0.048(7) -0.007(6) 0.017(6) -0.009(7)
C407 0.047(8) 0.053(8) 0.039(7) -0.005(6) 0.007(6) -0.011(6)
C408 0.049(9) 0.055(9) 0.063(9) 0.013(7) -0.010(7) -0.001(7)
C409 0.057(10) 0.061(10) 0.082(11) 0.000(8) -0.010(8) -0.001(8)
C410 0.067(11) 0.086(12) 0.045(8) 0.004(8) -0.001(7) 0.001(9)
C411 0.071(11) 0.062(10) 0.057(9) 0.020(7) 0.014(8) 0.007(8)
C412 0.052(8) 0.048(8) 0.046(7) -0.003(6) 0.004(6) -0.005(7)
C413 0.038(7) 0.051(8) 0.045(7) -0.012(6) 0.011(6) -0.018(6)
C414 0.081(11) 0.066(10) 0.052(9) -0.013(7) 0.013(8) -0.020(8)
C415 0.094(13) 0.081(12) 0.053(9) -0.024(9) 0.008(9) -0.002(10)
C416 0.096(13) 0.070(11) 0.081(12) -0.042(10) 0.032(10) -0.023(10)
C417 0.092(12) 0.052(9) 0.073(11) -0.006(8) 0.030(9) -0.003(8)
C418 0.062(9) 0.037(7) 0.060(8) -0.011(6) 0.021(7) -0.010(7)
Ga2 0.0580(17) 0.0461(15) 0.0556(17) 0.0023(12) -0.0010(13) -0.0003(13)
Cl21 0.074(4) 0.111(6) 0.050(3) -0.011(3) 0.002(3) 0.003(4)
Cl22 0.135(9) 0.095(10) 0.078(6) -0.041(7) 0.039(6) -0.020(7)
Cl23 0.087(7) 0.103(7) 0.111(8) 0.047(6) 0.013(6) -0.020(5)
C502 0.097(11) 0.070(11) 0.035(9) -0.024(7) -0.004(8) 0.012(8)
C501 0.099(11) 0.069(11) 0.050(10) -0.035(8) -0.013(9) 0.008(9)
C503 0.099(11) 0.070(11) 0.041(9) -0.029(7) 0.004(8) 0.005(9)
C504 0.102(11) 0.079(12) 0.059(11) -0.027(9) 0.010(9) 0.009(9)
C505 0.120(11) 0.117(13) 0.111(14) 0.006(11) 0.011(9) 0.014(9)
Ga3 0.194(7) 0.118(6) 0.130(6) 0.004(5) -0.030(5) -0.060(5)
Cl31 0.157(16) 0.108(18) 0.095(15) -0.002(14) 0.009(14) -0.020(14)
Cl32 0.12(2) 0.17(2) 0.27(4) 0.08(3) -0.02(3) 0.020(17)
Cl33 0.273(16) 0.234(16) 0.256(16) 0.002(14) -0.011(14) -0.037(14)
Cl34 0.244(13) 0.224(13) 0.242(14) -0.018(12) 0.025(12) -0.007(12)

loop_
_atom_type_symbol
_atom_type_description
_atom_type_scat_dispersion_real
_atom_type_scat_dispersion_imag
_atom_type_scat_source
C C 0.0033 0.0016 'International Tables Vol C Tables 4.2.6.8 and 6.1.1.4'
H H 0.0000 0.0000 'International Tables Vol C Tables 4.2.6.8 and 6.1.1.4'
Au Au -2.0133 8.8022 'International Tables Vol C Tables 4.2.6.8 and 6.1.1.4'
Cl Cl 0.1484 0.1585 'International Tables Vol C Tables 4.2.6.8 and 6.1.1.4'
Ga Ga 0.2307 1.6083 'International Tables Vol C Tables 4.2.6.8 and 6.1.1.4'
P P 0.1023 0.0942 'International Tables Vol C Tables 4.2.6.8 and 6.1.1.4'

loop_
_geom_angle_atom_site_label_1
_geom_angle_atom_site_label_2
_geom_angle_atom_site_label_3
_geom_angle
_geom_angle_site_symmetry_1
_geom_angle_site_symmetry_3
_geom_angle_publ_flag
Au2 Au1 Au1 85.979(18) . 2_656 ?
Au3 Au1 Au1 87.218(17) 2_656 2_656 ?
Au3 Au1 Au2 103.681(18) 2_656 . ?
Au5 Au1 Au1 52.821(12) . 2_656 ?
Au5 Au1 Au2 58.877(12) . . ?
Au5 Au1 Au3 57.687(12) . 2_656 ?
P1 Au1 Au1 124.37(8) . 2_656 ?
P1 Au1 Au2 120.14(8) . . ?
P1 Au1 Au3 125.29(8) . 2_656 ?
P1 Au1 Au5 176.55(8) . . ?
Au1 Au2 Au4 72.408(16) . 2_656 ?
Au3 Au2 Au1 93.717(17) . . ?
Au3 Au2 Au4 107.171(17) . 2_656 ?
Au5 Au2 Au1 55.870(14) . . ?
Au5 Au2 Au3 57.152(12) . . ?
Au5 Au2 Au4 56.758(13) . 2_656 ?
P2 Au2 Au1 133.58(8) . . ?
P2 Au2 Au3 121.79(8) . . ?
P2 Au2 Au4 117.06(8) . 2_656 ?
P2 Au2 Au5 168.80(8) . . ?
Au1 Au3 Au4 72.211(15) 2_656 . ?
Au2 Au3 Au1 92.942(18) . 2_656 ?
Au2 Au3 Au4 111.101(18) . . ?
Au5 Au3 Au1 56.621(15) . 2_656 ?
Au5 Au3 Au2 59.143(12) . . ?
Au5 Au3 Au4 56.961(13) . . ?
P3 Au3 Au1 123.21(8) . 2_656 ?
P3 Au3 Au2 121.27(8) . . ?
P3 Au3 Au4 122.66(8) . . ?
P3 Au3 Au5 179.58(8) . . ?
Au2 Au4 Au3 102.389(17) 2_656 . ?
Au5 Au4 Au2 58.415(12) . 2_656 ?
Au5 Au4 Au3 56.682(12) . . ?
Au5 Au4 Ga1 54.93(3) . . ?
Ga1 Au4 Au2 89.31(3) . 2_656 ?
Ga1 Au4 Au3 85.73(2) . . ?
P4 Au4 Au2 126.72(8) . 2_656 ?
P4 Au4 Au3 124.08(8) . . ?
P4 Au4 Au5 171.02(9) . . ?
P4 Au4 Ga1 116.29(9) . . ?
Au1 Au5 Au1 74.36(2) . 2_656 ?
Au1 Au5 Au2 65.256(14) 2_656 2_656 ?
Au1 Au5 Au2 101.406(18) 2_656 . ?
Au1 Au5 Au2 101.405(18) . 2_656 ?
Au1 Au5 Au2 65.254(15) . . ?
Au1 Au5 Au3 104.288(19) 2_656 2_656 ?
Au1 Au5 Au3 65.693(15) . 2_656 ?
Au1 Au5 Au3 65.690(15) 2_656 . ?
Au1 Au5 Au3 104.287(19) . . ?
Au1 Au5 Au4 80.112(15) 2_656 . ?
Au1 Au5 Au4 154.35(2) . . ?
Au1 Au5 Au4 80.111(15) . 2_656 ?
Au1 Au5 Au4 154.35(2) 2_656 2_656 ?
Au2 Au5 Au2 164.07(3) 2_656 . ?
Au3 Au5 Au2 114.479(13) 2_656 . ?
Au3 Au5 Au2 63.705(13) . . ?
Au3 Au5 Au2 63.701(13) 2_656 2_656 ?
Au3 Au5 Au2 114.478(13) . 2_656 ?
Au3 Au5 Au3 168.12(3) 2_656 . ?
Au3 Au5 Au4 66.358(13) 2_656 2_656 ?
Au3 Au5 Au4 66.357(13) . . ?
Au3 Au5 Au4 119.720(15) 2_656 . ?
Au3 Au5 Au4 119.723(14) . 2_656 ?
Au4 Au5 Au2 64.826(13) . 2_656 ?
Au4 Au5 Au2 123.527(14) . . ?
Au4 Au5 Au2 123.525(14) 2_656 2_656 ?
Au4 Au5 Au2 64.825(13) 2_656 . ?
Au4 Au5 Au4 125.49(3) . 2_656 ?
Ga1 Au5 Au1 142.821(13) . . ?
Ga1 Au5 Au1 142.820(13) . 2_656 ?
Ga1 Au5 Au2 97.966(14) . 2_656 ?
Ga1 Au5 Au2 97.966(14) . . ?
Ga1 Au5 Au3 95.938(15) . . ?
Ga1 Au5 Au3 95.938(14) . 2_656 ?
Ga1 Au5 Au4 62.744(14) . . ?
Ga1 Au5 Au4 62.745(14) . 2_656 ?
Au4 Ga1 Au4 124.64(7) . 2_656 ?
Au5 Ga1 Au4 62.32(3) . 2_656 ?
Au5 Ga1 Au4 62.32(3) . . ?
Cl1 Ga1 Au4 101.22(10) 2_656 2_656 ?
Cl1 Ga1 Au4 101.22(10) . . ?
Cl1 Ga1 Au4 112.27(9) 2_656 . ?
Cl1 Ga1 Au4 112.27(9) . 2_656 ?
Cl1 Ga1 Au5 128.13(10) 2_656 . ?
Cl1 Ga1 Au5 128.13(10) . . ?
Cl1 Ga1 Cl1 103.7(2) . 2_656 ?
C101 P1 Au1 115.2(4) . . ?
C107 P1 Au1 116.2(4) . . ?
C107 P1 C101 103.1(6) . . ?
C107 P1 C113 105.5(6) . . ?
C113 P1 Au1 111.6(4) . . ?
C113 P1 C101 104.1(5) . . ?
C201 P2 Au2 116.7(4) . . ?
C201 P2 C207 102.5(5) . . ?
C207 P2 Au2 116.8(4) . . ?
C213 P2 Au2 109.0(3) . . ?
C213 P2 C201 104.7(5) . . ?
C213 P2 C207 106.0(5) . . ?
C301 P3 Au3 110.1(4) . . ?
C301 P3 C307 108.3(6) . . ?
C307 P3 Au3 114.0(4) . . ?
C313 P3 Au3 114.9(4) . . ?
C313 P3 C301 103.8(5) . . ?
C313 P3 C307 104.9(5) . . ?
C401 P4 Au4 112.0(4) . . ?
C401 P4 C407 106.1(6) . . ?
C401 P4 C413 103.3(5) . . ?
C407 P4 Au4 116.0(4) . . ?
C407 P4 C413 104.2(6) . . ?
C413 P4 Au4 114.0(4) . . ?
C102 C101 P1 119.3(9) . . ?
C106 C101 P1 122.0(10) . . ?
C106 C101 C102 118.6(12) . . ?
C101 C102 H102 119.9 . . ?
C103 C102 C101 120.1(12) . . ?
C103 C102 H102 119.9 . . ?
C102 C103 H103 119.9 . . ?
C104 C103 C102 120.1(15) . . ?
C104 C103 H103 119.9 . . ?
C103 C104 H104 120.0 . . ?
C105 C104 C103 120.1(14) . . ?
C105 C104 H104 120.0 . . ?
C104 C105 H105 119.4 . . ?
C104 C105 C106 121.3(13) . . ?
C106 C105 H105 119.4 . . ?
C101 C106 H106 120.1 . . ?
C105 C106 C101 119.8(13) . . ?
C105 C106 H106 120.1 . . ?
C108 C107 P1 121.1(10) . . ?
C108 C107 C112 116.7(12) . . ?
C112 C107 P1 121.8(10) . . ?
C107 C108 H108 119.2 . . ?
C107 C108 C109 121.6(13) . . ?
C109 C108 H108 119.2 . . ?
C108 C109 H109 119.7 . . ?
C110 C109 C108 120.6(15) . . ?
C110 C109 H109 119.7 . . ?
C109 C110 H110 120.3 . . ?
C109 C110 C111 119.4(15) . . ?
C111 C110 H110 120.3 . . ?
C110 C111 H111 120.2 . . ?
C110 C111 C112 119.6(14) . . ?
C112 C111 H111 120.2 . . ?
C107 C112 H112 119.2 . . ?
C111 C112 C107 121.6(13) . . ?
C111 C112 H112 119.2 . . ?
C114 C113 P1 123.3(10) . . ?
C118 C113 P1 116.7(9) . . ?
C118 C113 C114 120.0(11) . . ?
C113 C114 H114 120.1 . . ?
C113 C114 C115 119.8(13) . . ?
C115 C114 H114 120.1 . . ?
C114 C115 H115 119.9 . . ?
C116 C115 C114 120.2(13) . . ?
C116 C115 H115 119.9 . . ?
C115 C116 H116 120.0 . . ?
C115 C116 C117 120.0(13) . . ?
C117 C116 H116 120.0 . . ?
C116 C117 H117 120.1 . . ?
C116 C117 C118 119.8(14) . . ?
C118 C117 H117 120.1 . . ?
C113 C118 C117 120.1(12) . . ?
C113 C118 H118 120.0 . . ?
C117 C118 H118 120.0 . . ?
C202 C201 P2 119.8(9) . . ?
C202 C201 C206 118.3(12) . . ?
C206 C201 P2 121.8(10) . . ?
C201 C202 H202 119.3 . . ?
C203 C202 C201 121.4(13) . . ?
C203 C202 H202 119.3 . . ?
C202 C203 H203 119.8 . . ?
C202 C203 C204 120.5(15) . . ?
C204 C203 H203 119.8 . . ?
C203 C204 H204 121.0 . . ?
C205 C204 C203 118.0(14) . . ?
C205 C204 H204 121.0 . . ?
C204 C205 H205 118.1 . . ?
C204 C205 C206 123.9(15) . . ?
C206 C205 H205 118.1 . . ?
C201 C206 H206 121.1 . . ?
C205 C206 C201 117.8(15) . . ?
C205 C206 H206 121.1 . . ?
C208 C207 P2 123.0(10) . . ?
C212 C207 P2 118.7(9) . . ?
C212 C207 C208 118.4(11) . . ?
C207 C208 H208 120.4 . . ?
C209 C208 C207 119.2(13) . . ?
C209 C208 H208 120.4 . . ?
C208 C209 H209 119.1 . . ?
C210 C209 C208 121.7(13) . . ?
C210 C209 H209 119.1 . . ?
C209 C210 H210 120.6 . . ?
C209 C210 C211 118.7(14) . . ?
C211 C210 H210 120.6 . . ?
C210 C211 H211 119.3 . . ?
C212 C211 C210 121.3(15) . . ?
C212 C211 H211 119.3 . . ?
C207 C212 H212 119.7 . . ?
C211 C212 C207 120.6(13) . . ?
C211 C212 H212 119.7 . . ?
C214 C213 P2 122.6(9) . . ?
C218 C213 P2 121.9(9) . . ?
C218 C213 C214 115.5(11) . . ?
C213 C214 H214 119.4 . . ?
C215 C214 C213 121.2(12) . . ?
C215 C214 H214 119.4 . . ?
C214 C215 H215 119.6 . . ?
C214 C215 C216 120.8(13) . . ?
C216 C215 H215 119.6 . . ?
C215 C216 H216 120.6 . . ?
C217 C216 C215 118.8(13) . . ?
C217 C216 H216 120.6 . . ?
C216 C217 H217 119.5 . . ?
C218 C217 C216 121.0(14) . . ?
C218 C217 H217 119.5 . . ?
C213 C218 H218 118.8 . . ?
C217 C218 C213 122.4(12) . . ?
C217 C218 H218 118.8 . . ?
C302 C301 P3 120.2(10) . . ?
C302 C301 C306 118.6(13) . . ?
C306 C301 P3 121.2(10) . . ?
C301 C302 H302 119.9 . . ?
C303 C302 C301 120.2(14) . . ?
C303 C302 H302 119.9 . . ?
C302 C303 H303 119.5 . . ?
C302 C303 C304 121.1(16) . . ?
C304 C303 H303 119.5 . . ?
C303 C304 H304 119.9 . . ?
C303 C304 C305 120.3(15) . . ?
C305 C304 H304 119.9 . . ?
C304 C305 H305 120.1 . . ?
C304 C305 C306 119.8(15) . . ?
C306 C305 H305 120.1 . . ?
C301 C306 H306 120.0 . . ?
C305 C306 C301 120.0(14) . . ?
C305 C306 H306 120.0 . . ?
C308 C307 P3 124.1(10) . . ?
C308 C307 C312 119.2(12) . . ?
C312 C307 P3 116.7(9) . . ?
C307 C308 H308 119.2 . . ?
C307 C308 C309 121.7(14) . . ?
C309 C308 H308 119.2 . . ?
C308 C309 H309 120.6 . . ?
C310 C309 C308 118.8(15) . . ?
C310 C309 H309 120.6 . . ?
C309 C310 H310 119.4 . . ?
C311 C310 C309 121.2(14) . . ?
C311 C310 H310 119.4 . . ?
C310 C311 H311 120.1 . . ?
C310 C311 C312 119.8(14) . . ?
C312 C311 H311 120.1 . . ?
C307 C312 C311 119.4(12) . . ?
C307 C312 H312 120.3 . . ?
C311 C312 H312 120.3 . . ?
C314 C313 P3 123.8(9) . . ?
C314 C313 C318 118.0(12) . . ?
C318 C313 P3 118.3(9) . . ?
C313 C314 H314 120.2 . . ?
C313 C314 C315 119.5(12) . . ?
C315 C314 H314 120.2 . . ?
C314 C315 H315 119.7 . . ?
C316 C315 C314 120.6(13) . . ?
C316 C315 H315 119.7 . . ?
C315 C316 H316 119.4 . . ?
C315 C316 C317 121.1(13) . . ?
C317 C316 H316 119.4 . . ?
C316 C317 H317 120.6 . . ?
C318 C317 C316 118.8(13) . . ?
C318 C317 H317 120.6 . . ?
C313 C318 H318 119.1 . . ?
C317 C318 C313 121.9(13) . . ?
C317 C318 H318 119.1 . . ?
C402 C401 P4 119.6(9) . . ?
C402 C401 C406 119.1(11) . . ?
C406 C401 P4 121.1(9) . . ?
C401 C402 H402 119.4 . . ?
C401 C402 C403 121.2(12) . . ?
C403 C402 H402 119.4 . . ?
C402 C403 H403 120.4 . . ?
C404 C403 C402 119.1(12) . . ?
C404 C403 H403 120.4 . . ?
C403 C404 H404 119.9 . . ?
C403 C404 C405 120.3(12) . . ?
C405 C404 H404 119.9 . . ?
C404 C405 H405 119.8 . . ?
C406 C405 C404 120.5(12) . . ?
C406 C405 H405 119.8 . . ?
C401 C406 H406 120.1 . . ?
C405 C406 C401 119.8(12) . . ?
C405 C406 H406 120.1 . . ?
C408 C407 P4 121.1(10) . . ?
C412 C407 P4 121.0(10) . . ?
C412 C407 C408 117.8(12) . . ?
C407 C408 H408 119.5 . . ?
C409 C408 C407 121.0(13) . . ?
C409 C408 H408 119.5 . . ?
C408 C409 H409 119.4 . . ?
C410 C409 C408 121.2(15) . . ?
C410 C409 H409 119.4 . . ?
C409 C410 H410 120.9 . . ?
C409 C410 C411 118.2(14) . . ?
C411 C410 H410 120.9 . . ?
C410 C411 H411 119.1 . . ?
C412 C411 C410 121.8(14) . . ?
C412 C411 H411 119.1 . . ?
C407 C412 H412 120.0 . . ?
C411 C412 C407 119.9(13) . . ?
C411 C412 H412 120.0 . . ?
C414 C413 P4 122.0(11) . . ?
C418 C413 P4 118.4(9) . . ?
C418 C413 C414 119.4(12) . . ?
C413 C414 H414 119.6 . . ?
C415 C414 C413 120.7(16) . . ?
C415 C414 H414 119.6 . . ?
C414 C415 H415 120.8 . . ?
C414 C415 C416 118.4(15) . . ?
C416 C415 H415 120.8 . . ?
C415 C416 H416 119.2 . . ?
C417 C416 C415 121.6(15) . . ?
C417 C416 H416 119.2 . . ?
C416 C417 H417 120.3 . . ?
C418 C417 C416 119.5(16) . . ?
C418 C417 H417 120.3 . . ?
C413 C418 H418 119.9 . . ?
C417 C418 C413 120.3(14) . . ?
C417 C418 H418 119.9 . . ?
Cl21 Ga2 Cl23 107.0(6) . . ?
Cl22 Ga2 Cl21 104.7(11) . . ?
Cl22 Ga2 Cl23 109.7(11) . . ?
C501 Ga2 Cl21 110.9(6) . . ?
C501 Ga2 Cl22 117.6(10) . . ?
C501 Ga2 Cl23 106.7(7) . . ?
C501 C502 H502 125.9 . . ?
C501 C502 C503 108.1 . . ?
C503 C502 H502 125.9 . . ?
Ga2 C501 H501 111.6 . . ?
C502 C501 Ga2 101.3(10) . . ?
C502 C501 H501 111.6 . . ?
C502 C501 C505 107.9 . . ?
C505 C501 Ga2 112.2(10) . . ?
C505 C501 H501 111.6 . . ?
C502 C503 H503 126.0 . . ?
C504 C503 C502 108.0 . . ?
C504 C503 H503 126.0 . . ?
C503 C504 H504 126.0 . . ?
C503 C504 C505 107.9 . . ?
C505 C504 H504 126.0 . . ?
C501 C505 H505 126.0 . . ?
C504 C505 C501 108.0 . . ?
C504 C505 H505 126.0 . . ?
Cl31 Ga3 Cl34 117(2) . . ?
Cl32 Ga3 Cl31 121(2) . . ?
Cl32 Ga3 Cl33 111.0(14) . . ?
Cl32 Ga3 Cl34 107.0(15) . . ?
Cl33 Ga3 Cl31 98(2) . . ?
Cl33 Ga3 Cl34 101.6(13) . . ?

loop_
_geom_bond_atom_site_label_1
_geom_bond_atom_site_label_2
_geom_bond_distance
_geom_bond_site_symmetry_2
_geom_bond_publ_flag
Au1 Au1 3.1769(9) 2_656 ?
Au1 Au2 2.8839(6) . ?
Au1 Au3 2.8688(6) 2_656 ?
Au1 Au5 2.6285(6) . ?
Au1 P1 2.278(3) . ?
Au2 Au3 2.8390(6) . ?
Au2 Au4 2.8879(6) 2_656 ?
Au2 Au5 2.7184(4) . ?
Au2 P2 2.300(3) . ?
Au3 Au1 2.8687(6) 2_656 ?
Au3 Au4 2.9164(6) . ?
Au3 Au5 2.6603(4) . ?
Au3 P3 2.284(3) . ?
Au4 Au2 2.8879(6) 2_656 ?
Au4 Au5 2.6688(5) . ?
Au4 Ga1 2.6791(9) . ?
Au4 P4 2.308(3) . ?
Au5 Au1 2.6286(6) 2_656 ?
Au5 Au2 2.7183(4) 2_656 ?
Au5 Au3 2.6603(4) 2_656 ?
Au5 Au4 2.6688(5) 2_656 ?
Au5 Ga1 2.4667(17) . ?
Ga1 Au4 2.6791(9) 2_656 ?
Ga1 Cl1 2.194(3) 2_656 ?
Ga1 Cl1 2.194(3) . ?
P1 C101 1.821(13) . ?
P1 C107 1.802(13) . ?
P1 C113 1.819(11) . ?
P2 C201 1.798(12) . ?
P2 C207 1.811(12) . ?
P2 C213 1.787(12) . ?
P3 C301 1.812(13) . ?
P3 C307 1.825(12) . ?
P3 C313 1.789(12) . ?
P4 C401 1.798(11) . ?
P4 C407 1.805(13) . ?
P4 C413 1.811(12) . ?
C101 C102 1.391(17) . ?
C101 C106 1.377(17) . ?
C102 H102 0.9500 . ?
C102 C103 1.375(19) . ?
C103 H103 0.9500 . ?
C103 C104 1.36(2) . ?
C104 H104 0.9500 . ?
C104 C105 1.35(2) . ?
C105 H105 0.9500 . ?
C105 C106 1.373(19) . ?
C106 H106 0.9500 . ?
C107 C108 1.372(17) . ?
C107 C112 1.390(17) . ?
C108 H108 0.9500 . ?
C108 C109 1.381(18) . ?
C109 H109 0.9500 . ?
C109 C110 1.355(19) . ?
C110 H110 0.9500 . ?
C110 C111 1.378(19) . ?
C111 H111 0.9500 . ?
C111 C112 1.380(18) . ?
C112 H112 0.9500 . ?
C113 C114 1.380(16) . ?
C113 C118 1.360(17) . ?
C114 H114 0.9500 . ?
C114 C115 1.397(18) . ?
C115 H115 0.9500 . ?
C115 C116 1.36(2) . ?
C116 H116 0.9500 . ?
C116 C117 1.38(2) . ?
C117 H117 0.9500 . ?
C117 C118 1.402(17) . ?
C118 H118 0.9500 . ?
C201 C202 1.391(18) . ?
C201 C206 1.399(17) . ?
C202 H202 0.9500 . ?
C202 C203 1.367(18) . ?
C203 H203 0.9500 . ?
C203 C204 1.38(2) . ?
C204 H204 0.9500 . ?
C204 C205 1.34(2) . ?
C205 H205 0.9500 . ?
C205 C206 1.39(2) . ?
C206 H206 0.9500 . ?
C207 C208 1.399(16) . ?
C207 C212 1.378(17) . ?
C208 H208 0.9500 . ?
C208 C209 1.379(18) . ?
C209 H209 0.9500 . ?
C209 C210 1.346(19) . ?
C210 H210 0.9500 . ?
C210 C211 1.375(19) . ?
C211 H211 0.9500 . ?
C211 C212 1.353(19) . ?
C212 H212 0.9500 . ?
C213 C214 1.430(15) . ?
C213 C218 1.380(16) . ?
C214 H214 0.9500 . ?
C214 C215 1.349(18) . ?
C215 H215 0.9500 . ?
C215 C216 1.379(19) . ?
C216 H216 0.9500 . ?
C216 C217 1.360(18) . ?
C217 H217 0.9500 . ?
C217 C218 1.354(18) . ?
C218 H218 0.9500 . ?
C301 C302 1.386(18) . ?
C301 C306 1.396(17) . ?
C302 H302 0.9500 . ?
C302 C303 1.347(19) . ?
C303 H303 0.9500 . ?
C303 C304 1.36(2) . ?
C304 H304 0.9500 . ?
C304 C305 1.37(2) . ?
C305 H305 0.9500 . ?
C305 C306 1.371(19) . ?
C306 H306 0.9500 . ?
C307 C308 1.344(17) . ?
C307 C312 1.377(16) . ?
C308 H308 0.9500 . ?
C308 C309 1.371(19) . ?
C309 H309 0.9500 . ?
C309 C310 1.36(2) . ?
C310 H310 0.9500 . ?
C310 C311 1.35(2) . ?
C311 H311 0.9500 . ?
C311 C312 1.385(17) . ?
C312 H312 0.9500 . ?
C313 C314 1.376(16) . ?
C313 C318 1.395(17) . ?
C314 H314 0.9500 . ?
C314 C315 1.384(17) . ?
C315 H315 0.9500 . ?
C315 C316 1.348(19) . ?
C316 H316 0.9500 . ?
C316 C317 1.362(19) . ?
C317 H317 0.9500 . ?
C317 C318 1.356(18) . ?
C318 H318 0.9500 . ?
C401 C402 1.373(16) . ?
C401 C406 1.391(16) . ?
C402 H402 0.9500 . ?
C402 C403 1.381(17) . ?
C403 H403 0.9500 . ?
C403 C404 1.372(18) . ?
C404 H404 0.9500 . ?
C404 C405 1.379(18) . ?
C405 H405 0.9500 . ?
C405 C406 1.371(17) . ?
C406 H406 0.9500 . ?
C407 C408 1.398(17) . ?
C407 C412 1.374(17) . ?
C408 H408 0.9500 . ?
C408 C409 1.378(18) . ?
C409 H409 0.9500 . ?
C409 C410 1.34(2) . ?
C410 H410 0.9500 . ?
C410 C411 1.39(2) . ?
C411 H411 0.9500 . ?
C411 C412 1.372(18) . ?
C412 H412 0.9500 . ?
C413 C414 1.407(17) . ?
C413 C418 1.392(18) . ?
C414 H414 0.9500 . ?
C414 C415 1.37(2) . ?
C415 H415 0.9500 . ?
C415 C416 1.40(2) . ?
C416 H416 0.9500 . ?
C416 C417 1.39(2) . ?
C417 H417 0.9500 . ?
C417 C418 1.370(18) . ?
C418 H418 0.9500 . ?
Ga2 Cl21 2.170(7) . ?
Ga2 Cl22 2.10(3) . ?
Ga2 Cl23 2.199(14) . ?
Ga2 C501 1.999(17) . ?
C502 H502 0.9500 . ?
C502 C501 1.4174 . ?
C502 C503 1.4178 . ?
C501 H501 1.0000 . ?
C501 C505 1.4201 . ?
C503 H503 0.9500 . ?
C503 C504 1.4177 . ?
C504 H504 0.9500 . ?
C504 C505 1.4192 . ?
C505 H505 0.9500 . ?
Ga3 Cl31 2.23(5) . ?
Ga3 Cl32 2.10(4) . ?
Ga3 Cl33 2.18(3) . ?
Ga3 Cl34 2.41(3) . ?

loop_
_platon_squeeze_void_nr
_platon_squeeze_void_average_x
_platon_squeeze_void_average_y
_platon_squeeze_void_average_z
_platon_squeeze_void_volume
_platon_squeeze_void_count_electrons
_platon_squeeze_void_content
1 0.250 0.455 0.500 539 147 ' '
2 0.250 0.541 1.000 539 147 ' '
3 0.750 0.955 0.500 539 147 ' '
4 0.750 0.041 1.000 539 147 ' '
